data_4317724
loop_
_publ_author_name
'Stephen M. Contakes'
'Sodio C. N. Hsu'
'Thomas B. Rauchfuss'
'Scott R. Wilson'

_publ_section_title
;
 Preparative and Structural Studies on the Carbonyl Cyanides of Iron,
 Manganese, and Ruthenium: Fundamentals Relevant to the Hydrogenases
;
_journal_name_full 'Inorganic Chemistry'
_journal_page_first 1670
_journal_page_last 1678
_journal_paper_doi 10.1021/ic011030l
_journal_volume 41
_journal_year 2002
_chemical_formula_sum 'C57 H45 Fe0.5 N3.5 O1.5 P3'
_chemical_formula_weight 923.80
_chemical_name_systematic
;
  ?
;
_space_group_IT_number 60
_symmetry_cell_setting orthorhombic
_symmetry_space_group_name_Hall '-P 2n 2ab'
_symmetry_space_group_name_H-M 'P b c n'
_atom_sites_solution_hydrogens geom
_atom_sites_solution_primary direct
_atom_sites_solution_secondary difmap
_audit_creation_method SHELXL-97
_cell_angle_alpha 90.00
_cell_angle_beta 90.00
_cell_angle_gamma 90.00
_cell_formula_units_Z 8
_cell_length_a 23.840(6)
_cell_length_b 20.405(5)
_cell_length_c 19.321(5)
_cell_measurement_temperature 193(2)
_cell_volume 9399(4)
_computing_cell_refinement 'Bruker SMART'
_computing_data_collection 'Bruker SMART'
_computing_data_reduction 'Bruker SHELXTL'
_computing_molecular_graphics 'Bruker SHELXTL'
_computing_publication_material 'Bruker SHELXTL'
_computing_structure_refinement 'SHELXL-97 (Sheldrick, 1997)'
_computing_structure_solution 'SHELXS-97 (Sheldrick, 1990)'
_diffrn_ambient_temperature 193(2)
_diffrn_measured_fraction_theta_full 0.992
_diffrn_measured_fraction_theta_max 0.992
_diffrn_measurement_device_type 'CCD area detector'
_diffrn_measurement_method 'phi and omega scans'
_diffrn_radiation_monochromator graphite
_diffrn_radiation_source 'fine-focus sealed tube'
_diffrn_radiation_type MoK\a
_diffrn_radiation_wavelength 0.71073
_diffrn_reflns_av_R_equivalents 0.0567
_diffrn_reflns_av_sigmaI/netI 0.0494
_diffrn_reflns_limit_h_max 31
_diffrn_reflns_limit_h_min -30
_diffrn_reflns_limit_k_max 27
_diffrn_reflns_limit_k_min -27
_diffrn_reflns_limit_l_max 25
_diffrn_reflns_limit_l_min -25
_diffrn_reflns_number 84518
_diffrn_reflns_theta_full 28.29
_diffrn_reflns_theta_max 28.29
_diffrn_reflns_theta_min 1.31
_exptl_absorpt_coefficient_mu 0.321
_exptl_absorpt_correction_T_max 0.9952
_exptl_absorpt_correction_T_min 0.9117
_exptl_absorpt_correction_type empirical
_exptl_crystal_colour yellow
_exptl_crystal_density_diffrn 1.306
_exptl_crystal_density_method 'not measured'
_exptl_crystal_description prism
_exptl_crystal_F_000 3852
_exptl_crystal_size_max 0.48
_exptl_crystal_size_mid 0.32
_exptl_crystal_size_min 0.25
_refine_diff_density_max 0.349
_refine_diff_density_min -0.382
_refine_diff_density_rms 0.054
_refine_ls_extinction_method none
_refine_ls_goodness_of_fit_ref 1.100
_refine_ls_hydrogen_treatment mixed
_refine_ls_matrix_type full
_refine_ls_number_parameters 591
_refine_ls_number_reflns 11583
_refine_ls_number_restraints 0
_refine_ls_restrained_S_all 1.100
_refine_ls_R_factor_all 0.0845
_refine_ls_R_factor_gt 0.0427
_refine_ls_shift/su_max 14.098
_refine_ls_shift/su_mean 0.115
_refine_ls_structure_factor_coef Fsqd
_refine_ls_weighting_details 'calc w=1/[\s^2^(Fo^2^)+(0.0648P)^2^+0.9150P] where P=(Fo^2^+2Fc^2^)/3'
_refine_ls_weighting_scheme calc
_refine_ls_wR_factor_gt 0.1194
_refine_ls_wR_factor_ref 0.1356
_reflns_number_gt 7328
_reflns_number_total 11583
_reflns_threshold_expression >2sigma(I)
_cod_data_source_file ic011030l_2.cif
_cod_data_source_block ciso
_cod_depositor_comments
;
The following automatic conversions were performed:

'_symmetry_cell_setting' value 'Orthorhombic' changed to
'orthorhombic' according to the built-in table from CIF Core
dictionary named 'cif_core.dic' version 2.4.1 from 2010-06-29.

Automatic conversion script
Id: cif_fix_values 1646 2011-03-28 12:23:43Z adriana 
;
_cod_original_formula_sum 'C57 H45 Fe0.50 N3.50 O1.50 P3'
_cod_database_code 4317724

loop_
_symmetry_equiv_pos_as_xyz
'x, y, z'
'-x+1/2, -y+1/2, z+1/2'
'-x, y, -z+1/2'
'x+1/2, -y+1/2, -z'
'-x, -y, -z'
'x-1/2, y-1/2, -z-1/2'
'x, -y, z-1/2'
'-x-1/2, y-1/2, z'

loop_
_atom_site_label
_atom_site_type_symbol
_atom_site_fract_x
_atom_site_fract_y
_atom_site_fract_z
_atom_site_U_iso_or_equiv
_atom_site_adp_type
_atom_site_occupancy
_atom_site_symmetry_multiplicity
_atom_site_calc_flag
_atom_site_refinement_flags
_atom_site_disorder_assembly
_atom_site_disorder_group
C1 C 0.48891(10) 0.33660(11) 0.18511(11) 0.0338(5) Uani 1 1 d . . .
C2 C 0.42026(10) 0.27139(11) 0.27004(12) 0.0349(5) Uani 1 1 d . . .
C3 C 0.48975(9) 0.20286(11) 0.18054(12) 0.0349(5) Uani 1 1 d . . .
C4 C 0.21802(10) 0.54324(12) 0.17744(12) 0.0364(5) Uani 1 1 d . . .
C5 C 0.18901(12) 0.60222(13) 0.18732(14) 0.0503(7) Uani 1 1 d . . .
H5 H 0.1990 0.6399 0.1611 0.060 Uiso 1 1 calc R . .
C6 C 0.14584(13) 0.60581(16) 0.23523(16) 0.0617(8) Uani 1 1 d . . .
H6 H 0.1256 0.6455 0.2410 0.074 Uiso 1 1 calc R . .
C7 C 0.13230(12) 0.55153(17) 0.27467(15) 0.0608(8) Uani 1 1 d . . .
H7 H 0.1031 0.5542 0.3079 0.073 Uiso 1 1 calc R . .
C8 C 0.16108(12) 0.49367(15) 0.26586(14) 0.0544(7) Uani 1 1 d . . .
H8 H 0.1519 0.4567 0.2935 0.065 Uiso 1 1 calc R . .
C9 C 0.20336(11) 0.48897(13) 0.21681(13) 0.0436(6) Uani 1 1 d . . .
H9 H 0.2223 0.4485 0.2101 0.052 Uiso 1 1 calc R . .
C10 C 0.27424(10) 0.60166(11) 0.05863(13) 0.0380(5) Uani 1 1 d . . .
C11 C 0.22485(11) 0.61160(13) 0.02128(14) 0.0476(7) Uani 1 1 d . . .
H11 H 0.1921 0.5875 0.0328 0.057 Uiso 1 1 calc R . .
C12 C 0.22335(12) 0.65606(14) -0.03204(16) 0.0582(8) Uani 1 1 d . . .
H12 H 0.1893 0.6634 -0.0564 0.070 Uiso 1 1 calc R . .
C13 C 0.27141(14) 0.69026(14) -0.05040(18) 0.0699(10) Uani 1 1 d . . .
H13 H 0.2704 0.7204 -0.0879 0.084 Uiso 1 1 calc R . .
C14 C 0.32031(14) 0.68058(14) -0.01450(17) 0.0686(9) Uani 1 1 d . . .
H14 H 0.3532 0.7040 -0.0273 0.082 Uiso 1 1 calc R . .
C15 C 0.32214(12) 0.63684(13) 0.04050(14) 0.0514(7) Uani 1 1 d . . .
H15 H 0.3560 0.6309 0.0657 0.062 Uiso 1 1 calc R . .
C16 C 0.33771(9) 0.54806(11) 0.17485(11) 0.0325(5) Uani 1 1 d . . .
C17 C 0.38114(10) 0.50295(11) 0.17333(12) 0.0360(5) Uani 1 1 d . . .
H17 H 0.3801 0.4676 0.1413 0.043 Uiso 1 1 calc R . .
C18 C 0.42593(10) 0.50929(12) 0.21828(13) 0.0432(6) Uani 1 1 d . . .
H18 H 0.4557 0.4783 0.2173 0.052 Uiso 1 1 calc R . .
C19 C 0.42737(11) 0.56080(13) 0.26464(12) 0.0422(6) Uani 1 1 d . . .
H19 H 0.4578 0.5645 0.2962 0.051 Uiso 1 1 calc R . .
C20 C 0.38506(11) 0.60683(13) 0.26553(12) 0.0432(6) Uani 1 1 d . . .
H20 H 0.3869 0.6428 0.2967 0.052 Uiso 1 1 calc R . .
C21 C 0.34011(11) 0.60070(12) 0.22115(13) 0.0424(6) Uani 1 1 d . . .
H21 H 0.3108 0.6322 0.2220 0.051 Uiso 1 1 calc R . .
C22 C 0.21703(9) 0.40606(11) -0.01566(11) 0.0315(5) Uani 1 1 d . . .
C23 C 0.16884(10) 0.42701(12) 0.01802(12) 0.0385(6) Uani 1 1 d . . .
H23 H 0.1717 0.4549 0.0572 0.046 Uiso 1 1 calc R . .
C24 C 0.11645(11) 0.40727(13) -0.00535(13) 0.0456(6) Uani 1 1 d . . .
H24 H 0.0836 0.4228 0.0171 0.055 Uiso 1 1 calc R . .
C25 C 0.11168(11) 0.36546(13) -0.06069(14) 0.0461(7) Uani 1 1 d . . .
H25 H 0.0757 0.3517 -0.0759 0.055 Uiso 1 1 calc R . .
C26 C 0.15902(12) 0.34350(12) -0.09409(14) 0.0478(7) Uani 1 1 d . . .
H26 H 0.1557 0.3142 -0.1320 0.057 Uiso 1 1 calc R . .
C27 C 0.21182(11) 0.36414(12) -0.07243(13) 0.0423(6) Uani 1 1 d . . .
H27 H 0.2444 0.3497 -0.0963 0.051 Uiso 1 1 calc R . .
C28 C 0.31730(11) 0.48059(11) -0.05093(12) 0.0369(5) Uani 1 1 d . . .
C29 C 0.37525(11) 0.49228(13) -0.04617(13) 0.0466(6) Uani 1 1 d . . .
H29 H 0.3968 0.4713 -0.0113 0.056 Uiso 1 1 calc R . .
C30 C 0.40090(14) 0.53484(14) -0.09296(15) 0.0584(8) Uani 1 1 d . . .
H30 H 0.4402 0.5421 -0.0907 0.070 Uiso 1 1 calc R . .
C31 C 0.36925(16) 0.56652(14) -0.14266(16) 0.0672(9) Uani 1 1 d . . .
H31 H 0.3866 0.5971 -0.1730 0.081 Uiso 1 1 calc R . .
C32 C 0.31294(16) 0.55404(14) -0.14835(15) 0.0647(9) Uani 1 1 d . . .
H32 H 0.2918 0.5749 -0.1837 0.078 Uiso 1 1 calc R . .
C33 C 0.28621(12) 0.51084(13) -0.10254(13) 0.0488(7) Uani 1 1 d . . .
H33 H 0.2472 0.5024 -0.1068 0.059 Uiso 1 1 calc R . .
C34 C 0.32800(9) 0.35996(11) 0.02416(11) 0.0301(5) Uani 1 1 d . . .
C35 C 0.35160(10) 0.32986(12) -0.03463(12) 0.0384(6) Uani 1 1 d . . .
H35 H 0.3457 0.3483 -0.0792 0.046 Uiso 1 1 calc R . .
C36 C 0.38319(11) 0.27382(13) -0.02761(14) 0.0476(6) Uani 1 1 d . . .
H36 H 0.3991 0.2539 -0.0675 0.057 Uiso 1 1 calc R . .
C37 C 0.39204(11) 0.24622(13) 0.03686(15) 0.0484(7) Uani 1 1 d . . .
H37 H 0.4134 0.2071 0.0411 0.058 Uiso 1 1 calc R . .
C38 C 0.36984(10) 0.27553(12) 0.09498(14) 0.0432(6) Uani 1 1 d . . .
H38 H 0.3764 0.2570 0.1393 0.052 Uiso 1 1 calc R . .
C39 C 0.33789(9) 0.33220(12) 0.08885(12) 0.0359(5) Uani 1 1 d . . .
H39 H 0.3227 0.3522 0.1291 0.043 Uiso 1 1 calc R . .
C40 C 0.52435(9) 0.26196(10) 0.88412(11) 0.0281(5) Uani 1 1 d . . .
C41 C 0.51280(10) 0.32700(11) 0.86746(11) 0.0360(5) Uani 1 1 d . . .
H41 H 0.5087 0.3395 0.8204 0.043 Uiso 1 1 calc R . .
C42 C 0.50730(12) 0.37333(12) 0.91911(13) 0.0469(6) Uani 1 1 d . . .
H42 H 0.4999 0.4177 0.9074 0.056 Uiso 1 1 calc R . .
C43 C 0.51254(11) 0.35525(13) 0.98821(13) 0.0451(6) Uani 1 1 d . . .
H43 H 0.5075 0.3870 1.0237 0.054 Uiso 1 1 calc R . .
C44 C 0.52502(11) 0.29134(13) 1.00527(12) 0.0427(6) Uani 1 1 d . . .
H44 H 0.5296 0.2792 1.0524 0.051 Uiso 1 1 calc R . .
C45 C 0.53091(10) 0.24493(12) 0.95389(11) 0.0375(5) Uani 1 1 d . . .
H45 H 0.5395 0.2009 0.9659 0.045 Uiso 1 1 calc R . .
C46 C 0.60903(9) 0.20648(11) 0.79646(12) 0.0335(5) Uani 1 1 d . . .
C47 C 0.64818(11) 0.20595(16) 0.85036(15) 0.0591(8) Uani 1 1 d . . .
H47 H 0.6357 0.2025 0.8969 0.071 Uiso 1 1 calc R . .
C48 C 0.70481(12) 0.21040(17) 0.83647(18) 0.0693(9) Uani 1 1 d . . .
H48 H 0.7310 0.2102 0.8735 0.083 Uiso 1 1 calc R . .
C49 C 0.72362(12) 0.21505(14) 0.76954(17) 0.0576(8) Uani 1 1 d . . .
H49 H 0.7627 0.2172 0.7599 0.069 Uiso 1 1 calc R . .
C50 C 0.68536(13) 0.21658(17) 0.71696(17) 0.0724(10) Uani 1 1 d . . .
H50 H 0.6982 0.2206 0.6706 0.087 Uiso 1 1 calc R . .
C51 C 0.62836(11) 0.21245(15) 0.72969(14) 0.0561(8) Uani 1 1 d . . .
H51 H 0.6025 0.2137 0.6923 0.067 Uiso 1 1 calc R . .
C52 C 0.51749(10) 0.12447(11) 0.84646(11) 0.0322(5) Uani 1 1 d . . .
C53 C 0.47133(11) 0.11450(12) 0.88905(14) 0.0466(6) Uani 1 1 d . . .
H53 H 0.4491 0.1508 0.9031 0.056 Uiso 1 1 calc R . .
C54 C 0.45762(12) 0.05199(13) 0.91117(17) 0.0582(8) Uani 1 1 d . . .
H54 H 0.4263 0.0456 0.9409 0.070 Uiso 1 1 calc R . .
C55 C 0.48901(12) -0.00077(13) 0.89038(15) 0.0541(7) Uani 1 1 d . . .
H55 H 0.4794 -0.0436 0.9056 0.065 Uiso 1 1 calc R . .
C56 C 0.53399(14) 0.00812(13) 0.84789(16) 0.0622(8) Uani 1 1 d . . .
H56 H 0.5555 -0.0286 0.8333 0.075 Uiso 1 1 calc R . .
C57 C 0.54842(13) 0.07034(12) 0.82605(14) 0.0537(7) Uani 1 1 d . . .
H57 H 0.5800 0.0761 0.7966 0.064 Uiso 1 1 calc R . .
Fe Fe 0.5000 0.27143(2) 0.2500 0.03212(13) Uani 1 2 d S . .
N1 N 0.37225(9) 0.27289(10) 0.28134(12) 0.0465(5) Uani 1 1 d . . .
N2 N 0.48433(9) 0.16289(10) 0.13844(11) 0.0431(5) Uani 1 1 d . . .
N3 N 0.27911(8) 0.46526(9) 0.08818(9) 0.0345(4) Uani 1 1 d . . .
N4 N 0.5000 0.22844(12) 0.7500 0.0334(6) Uani 1 2 d S . .
O1 O 0.48204(9) 0.37948(9) 0.14688(10) 0.0597(5) Uani 1 1 d . . .
P1 P 0.28510(2) 0.43137(3) 0.01495(3) 0.02954(14) Uani 1 1 d . . .
P2 P 0.27739(3) 0.53633(3) 0.12072(3) 0.03276(15) Uani 1 1 d . . .
P3 P 0.53483(2) 0.20488(3) 0.81494(3) 0.02780(13) Uani 1 1 d . . .
O2 C 0.5906(5) -0.0833(5) 0.9406(6) 0.385(5) Uiso 1 1 d . . .

loop_
_atom_site_aniso_label
_atom_site_aniso_U_11
_atom_site_aniso_U_22
_atom_site_aniso_U_33
_atom_site_aniso_U_23
_atom_site_aniso_U_13
_atom_site_aniso_U_12
C1 0.0355(13) 0.0349(12) 0.0312(12) -0.0003(10) 0.0082(10) 0.0024(10)
C2 0.0388(14) 0.0258(11) 0.0400(13) 0.0001(10) 0.0096(11) -0.0008(10)
C3 0.0284(12) 0.0306(12) 0.0455(14) 0.0066(11) 0.0097(10) 0.0033(10)
C4 0.0314(13) 0.0394(13) 0.0383(13) -0.0103(11) -0.0068(10) -0.0012(10)
C5 0.0484(16) 0.0480(15) 0.0546(16) -0.0135(13) -0.0007(13) 0.0055(13)
C6 0.0533(19) 0.066(2) 0.0657(19) -0.0282(16) 0.0016(15) 0.0109(15)
C7 0.0442(17) 0.085(2) 0.0535(17) -0.0294(17) 0.0060(14) -0.0104(16)
C8 0.0468(17) 0.0673(19) 0.0491(16) -0.0111(14) 0.0012(13) -0.0188(15)
C9 0.0397(15) 0.0455(15) 0.0456(14) -0.0090(12) -0.0048(12) -0.0039(11)
C10 0.0396(14) 0.0331(12) 0.0413(13) -0.0041(10) -0.0073(11) 0.0035(10)
C11 0.0379(15) 0.0491(16) 0.0557(16) 0.0033(13) -0.0083(12) 0.0048(12)
C12 0.0502(18) 0.0496(17) 0.075(2) 0.0157(15) -0.0220(15) 0.0062(14)
C13 0.079(2) 0.0466(17) 0.084(2) 0.0282(16) -0.0330(19) -0.0099(16)
C14 0.064(2) 0.0534(18) 0.088(2) 0.0298(17) -0.0276(18) -0.0226(15)
C15 0.0482(16) 0.0437(15) 0.0624(17) 0.0088(13) -0.0174(14) -0.0090(13)
C16 0.0316(12) 0.0331(12) 0.0328(12) -0.0024(9) -0.0041(10) -0.0016(10)
C17 0.0329(13) 0.0367(13) 0.0385(13) -0.0083(10) -0.0048(10) -0.0019(10)
C18 0.0305(13) 0.0457(15) 0.0535(15) -0.0069(12) -0.0064(11) 0.0021(11)
C19 0.0364(14) 0.0509(15) 0.0392(14) -0.0034(11) -0.0094(11) -0.0095(12)
C20 0.0481(16) 0.0447(14) 0.0369(13) -0.0124(11) -0.0032(11) -0.0066(12)
C21 0.0414(14) 0.0394(14) 0.0463(14) -0.0112(11) -0.0053(12) 0.0019(11)
C22 0.0288(12) 0.0294(11) 0.0362(12) 0.0017(10) -0.0083(10) -0.0034(9)
C23 0.0338(13) 0.0440(14) 0.0377(13) 0.0025(11) -0.0033(10) -0.0025(11)
C24 0.0307(13) 0.0575(16) 0.0487(15) 0.0140(13) -0.0053(11) -0.0040(12)
C25 0.0371(15) 0.0454(15) 0.0558(16) 0.0187(13) -0.0187(13) -0.0125(12)
C26 0.0577(18) 0.0359(14) 0.0499(15) -0.0005(12) -0.0272(14) -0.0063(12)
C27 0.0398(14) 0.0383(14) 0.0487(15) -0.0076(11) -0.0138(12) 0.0021(11)
C28 0.0443(14) 0.0326(12) 0.0338(12) -0.0049(10) -0.0010(11) -0.0072(11)
C29 0.0471(16) 0.0490(16) 0.0436(14) -0.0063(12) 0.0020(12) -0.0137(12)
C30 0.067(2) 0.0534(18) 0.0542(17) -0.0086(15) 0.0139(15) -0.0259(15)
C31 0.101(3) 0.0446(17) 0.0560(19) 0.0000(14) 0.0222(19) -0.0263(18)
C32 0.095(3) 0.0510(18) 0.0483(17) 0.0137(14) -0.0033(17) -0.0049(17)
C33 0.0563(18) 0.0453(15) 0.0448(15) 0.0059(12) -0.0040(13) -0.0043(13)
C34 0.0225(11) 0.0335(12) 0.0344(12) -0.0032(10) -0.0035(9) -0.0024(9)
C35 0.0334(13) 0.0459(14) 0.0358(13) -0.0043(11) -0.0026(10) 0.0001(11)
C36 0.0350(14) 0.0535(16) 0.0544(16) -0.0157(13) -0.0002(12) 0.0079(12)
C37 0.0344(14) 0.0420(14) 0.0687(19) -0.0031(13) -0.0073(13) 0.0060(11)
C38 0.0331(14) 0.0467(15) 0.0499(15) 0.0096(12) -0.0096(11) -0.0022(11)
C39 0.0286(12) 0.0418(14) 0.0372(13) 0.0006(11) -0.0020(10) -0.0043(10)
C40 0.0242(11) 0.0334(12) 0.0269(11) 0.0016(9) -0.0003(9) 0.0009(9)
C41 0.0446(14) 0.0363(13) 0.0272(11) 0.0013(10) 0.0006(10) 0.0025(10)
C42 0.0663(19) 0.0318(13) 0.0427(14) -0.0027(11) -0.0005(13) 0.0022(12)
C43 0.0538(17) 0.0456(15) 0.0360(13) -0.0121(11) -0.0019(12) -0.0029(12)
C44 0.0441(15) 0.0566(16) 0.0274(12) -0.0016(11) -0.0041(11) 0.0001(12)
C45 0.0388(14) 0.0406(13) 0.0330(12) 0.0036(10) -0.0040(10) 0.0063(11)
C46 0.0279(12) 0.0320(12) 0.0407(12) 0.0028(10) 0.0062(10) 0.0044(9)
C47 0.0318(15) 0.094(2) 0.0511(16) 0.0251(16) 0.0049(12) 0.0099(15)
C48 0.0295(15) 0.100(3) 0.079(2) 0.0245(19) -0.0012(15) 0.0111(15)
C49 0.0320(15) 0.0552(17) 0.086(2) -0.0061(16) 0.0190(15) 0.0006(12)
C50 0.0474(19) 0.111(3) 0.0585(19) -0.0236(19) 0.0281(16) -0.0233(18)
C51 0.0393(16) 0.089(2) 0.0406(14) -0.0141(15) 0.0108(12) -0.0164(15)
C52 0.0352(13) 0.0299(11) 0.0314(11) 0.0018(10) 0.0007(10) 0.0020(9)
C53 0.0370(14) 0.0393(14) 0.0635(17) 0.0099(13) 0.0156(13) 0.0052(11)
C54 0.0462(17) 0.0449(16) 0.084(2) 0.0140(15) 0.0224(15) -0.0018(13)
C55 0.0606(19) 0.0340(14) 0.0676(19) 0.0056(13) 0.0104(15) -0.0067(13)
C56 0.081(2) 0.0331(14) 0.073(2) -0.0001(14) 0.0283(18) 0.0087(14)
C57 0.0624(18) 0.0388(14) 0.0599(18) 0.0013(13) 0.0292(14) 0.0047(13)
Fe 0.0313(3) 0.0242(2) 0.0408(3) 0.000 0.0123(2) 0.000
N1 0.0400(13) 0.0417(12) 0.0579(14) 0.0004(10) 0.0116(11) -0.0004(10)
N2 0.0442(13) 0.0343(11) 0.0507(13) -0.0075(10) 0.0045(10) 0.0032(9)
N3 0.0364(11) 0.0348(11) 0.0324(10) -0.0055(8) -0.0038(8) -0.0009(8)
N4 0.0387(16) 0.0327(14) 0.0289(13) 0.000 -0.0073(12) 0.000
O1 0.0751(14) 0.0543(12) 0.0498(11) 0.0104(10) 0.0115(10) 0.0095(10)
P1 0.0280(3) 0.0309(3) 0.0298(3) -0.0030(2) -0.0040(2) -0.0029(2)
P2 0.0318(3) 0.0319(3) 0.0346(3) -0.0045(3) -0.0059(3) 0.0009(2)
P3 0.0262(3) 0.0301(3) 0.0272(3) 0.0015(2) 0.0023(2) 0.0021(2)

loop_
_atom_type_symbol
_atom_type_description
_atom_type_scat_dispersion_real
_atom_type_scat_dispersion_imag
_atom_type_scat_source
C C 0.0033 0.0016 'International Tables Vol C Tables 4.2.6.8 and 6.1.1.4'
H H 0.0000 0.0000 'International Tables Vol C Tables 4.2.6.8 and 6.1.1.4'
N N 0.0061 0.0033 'International Tables Vol C Tables 4.2.6.8 and 6.1.1.4'
O O 0.0106 0.0060 'International Tables Vol C Tables 4.2.6.8 and 6.1.1.4'
P P 0.1023 0.0942 'International Tables Vol C Tables 4.2.6.8 and 6.1.1.4'
Fe Fe 0.3463 0.8444 'International Tables Vol C Tables 4.2.6.8 and 6.1.1.4'

loop_
_geom_angle_atom_site_label_1
_geom_angle_atom_site_label_2
_geom_angle_atom_site_label_3
_geom_angle
_geom_angle_site_symmetry_1
_geom_angle_site_symmetry_3
_geom_angle_publ_flag
O1 C1 Fe 176.9(2) . . ?
N1 C2 Fe 178.3(2) . . ?
N2 C3 Fe 178.6(2) . . ?
C9 C4 C5 119.1(2) . . ?
C9 C4 P2 118.05(18) . . ?
C5 C4 P2 122.7(2) . . ?
C6 C5 C4 120.2(3) . . ?
C7 C6 C5 119.9(3) . . ?
C8 C7 C6 120.2(3) . . ?
C7 C8 C9 120.4(3) . . ?
C4 C9 C8 120.1(3) . . ?
C15 C10 C11 119.1(2) . . ?
C15 C10 P2 121.09(19) . . ?
C11 C10 P2 119.26(19) . . ?
C12 C11 C10 120.4(3) . . ?
C11 C12 C13 120.2(3) . . ?
C14 C13 C12 120.0(3) . . ?
C13 C14 C15 120.4(3) . . ?
C10 C15 C14 119.9(3) . . ?
C17 C16 C21 119.5(2) . . ?
C17 C16 P2 119.86(17) . . ?
C21 C16 P2 120.52(18) . . ?
C16 C17 C18 120.1(2) . . ?
C19 C18 C17 119.8(2) . . ?
C20 C19 C18 120.6(2) . . ?
C19 C20 C21 120.0(2) . . ?
C20 C21 C16 120.0(2) . . ?
C23 C22 C27 118.9(2) . . ?
C23 C22 P1 120.20(17) . . ?
C27 C22 P1 120.88(18) . . ?
C24 C23 C22 120.2(2) . . ?
C25 C24 C23 120.6(3) . . ?
C24 C25 C26 120.0(2) . . ?
C25 C26 C27 120.2(2) . . ?
C26 C27 C22 120.1(2) . . ?
C33 C28 C29 119.8(2) . . ?
C33 C28 P1 122.0(2) . . ?
C29 C28 P1 117.99(19) . . ?
C30 C29 C28 119.6(3) . . ?
C31 C30 C29 120.2(3) . . ?
C32 C31 C30 120.2(3) . . ?
C31 C32 C33 120.7(3) . . ?
C28 C33 C32 119.4(3) . . ?
C39 C34 C35 118.6(2) . . ?
C39 C34 P1 121.15(17) . . ?
C35 C34 P1 120.22(17) . . ?
C36 C35 C34 120.1(2) . . ?
C35 C36 C37 120.7(2) . . ?
C38 C37 C36 119.9(2) . . ?
C37 C38 C39 120.1(2) . . ?
C38 C39 C34 120.5(2) . . ?
C41 C40 C45 118.7(2) . . ?
C41 C40 P3 118.35(16) . . ?
C45 C40 P3 122.78(17) . . ?
C42 C41 C40 120.3(2) . . ?
C41 C42 C43 120.2(2) . . ?
C44 C43 C42 120.0(2) . . ?
C43 C44 C45 120.0(2) . . ?
C44 C45 C40 120.7(2) . . ?
C51 C46 C47 118.4(2) . . ?
C51 C46 P3 121.04(19) . . ?
C47 C46 P3 120.43(18) . . ?
C48 C47 C46 120.5(3) . . ?
C49 C48 C47 120.5(3) . . ?
C50 C49 C48 119.0(3) . . ?
C49 C50 C51 121.5(3) . . ?
C46 C51 C50 120.1(3) . . ?
C57 C52 C53 118.3(2) . . ?
C57 C52 P3 120.57(18) . . ?
C53 C52 P3 121.09(18) . . ?
C54 C53 C52 120.3(2) . . ?
C55 C54 C53 120.3(3) . . ?
C56 C55 C54 120.1(3) . . ?
C55 C56 C57 120.2(3) . . ?
C56 C57 C52 120.9(2) . . ?
C1 Fe C1 87.87(14) . 3_655 ?
C1 Fe C2 89.75(10) . . ?
C1 Fe C2 90.29(10) 3_655 . ?
C1 Fe C2 90.29(10) . 3_655 ?
C1 Fe C2 89.75(10) 3_655 3_655 ?
C2 Fe C2 179.95(16) . 3_655 ?
C1 Fe C3 91.80(10) . . ?
C1 Fe C3 178.85(10) 3_655 . ?
C2 Fe C3 90.82(9) . . ?
C2 Fe C3 89.15(9) 3_655 . ?
C1 Fe C3 178.85(10) . 3_655 ?
C1 Fe C3 91.80(10) 3_655 3_655 ?
C2 Fe C3 89.15(9) . 3_655 ?
C2 Fe C3 90.82(9) 3_655 3_655 ?
C3 Fe C3 88.55(13) . 3_655 ?
P2 N3 P1 139.39(13) . . ?
P3 N4 P3 144.56(18) 3_656 . ?
N3 P1 C34 108.59(10) . . ?
N3 P1 C28 115.39(10) . . ?
C34 P1 C28 106.37(11) . . ?
N3 P1 C22 109.73(11) . . ?
C34 P1 C22 108.29(10) . . ?
C28 P1 C22 108.23(11) . . ?
N3 P2 C16 109.47(10) . . ?
N3 P2 C10 114.62(11) . . ?
C16 P2 C10 108.91(11) . . ?
N3 P2 C4 109.58(11) . . ?
C16 P2 C4 105.40(11) . . ?
C10 P2 C4 108.46(11) . . ?
N4 P3 C40 108.76(10) . . ?
N4 P3 C52 115.20(11) . . ?
C40 P3 C52 107.98(10) . . ?
N4 P3 C46 110.64(8) . . ?
C40 P3 C46 105.83(10) . . ?
C52 P3 C46 107.99(10) . . ?

loop_
_geom_bond_atom_site_label_1
_geom_bond_atom_site_label_2
_geom_bond_distance
_geom_bond_site_symmetry_2
_geom_bond_publ_flag
C1 O1 1.157(3) . ?
C1 Fe 1.847(2) . ?
C2 N1 1.166(3) . ?
C2 Fe 1.940(2) . ?
C3 N2 1.159(3) . ?
C3 Fe 1.954(3) . ?
C4 C9 1.388(3) . ?
C4 C5 1.401(3) . ?
C4 P2 1.796(2) . ?
C5 C6 1.386(4) . ?
C6 C7 1.383(4) . ?
C7 C8 1.376(4) . ?
C8 C9 1.387(4) . ?
C10 C15 1.393(4) . ?
C10 C11 1.396(3) . ?
C10 P2 1.795(2) . ?
C11 C12 1.373(4) . ?
C12 C13 1.388(4) . ?
C13 C14 1.371(4) . ?
C14 C15 1.388(4) . ?
C16 C17 1.386(3) . ?
C16 C21 1.399(3) . ?
C16 P2 1.794(2) . ?
C17 C18 1.383(3) . ?
C18 C19 1.381(3) . ?
C19 C20 1.378(4) . ?
C20 C21 1.378(3) . ?
C22 C23 1.388(3) . ?
C22 C27 1.396(3) . ?
C22 P1 1.803(2) . ?
C23 C24 1.388(3) . ?
C24 C25 1.373(4) . ?
C25 C26 1.375(4) . ?
C26 C27 1.392(3) . ?
C28 C33 1.387(3) . ?
C28 C29 1.405(4) . ?
C28 P1 1.794(2) . ?
C29 C30 1.395(4) . ?
C30 C31 1.382(4) . ?
C31 C32 1.371(5) . ?
C32 C33 1.402(4) . ?
C34 C39 1.393(3) . ?
C34 C35 1.408(3) . ?
C34 P1 1.789(2) . ?
C35 C36 1.376(3) . ?
C36 C37 1.383(4) . ?
C37 C38 1.378(4) . ?
C38 C39 1.390(3) . ?
C40 C41 1.393(3) . ?
C40 C45 1.401(3) . ?
C40 P3 1.790(2) . ?
C41 C42 1.381(3) . ?
C42 C43 1.391(3) . ?
C43 C44 1.378(3) . ?
C44 C45 1.379(3) . ?
C46 C51 1.375(3) . ?
C46 C47 1.399(4) . ?
C46 P3 1.805(2) . ?
C47 C48 1.379(4) . ?
C48 C49 1.372(4) . ?
C49 C50 1.366(4) . ?
C50 C51 1.384(4) . ?
C52 C57 1.385(3) . ?
C52 C53 1.389(3) . ?
C52 P3 1.798(2) . ?
C53 C54 1.384(3) . ?
C54 C55 1.371(4) . ?
C55 C56 1.363(4) . ?
C56 C57 1.381(4) . ?
Fe C1 1.847(2) 3_655 ?
Fe C2 1.940(2) 3_655 ?
Fe C3 1.954(3) 3_655 ?
N3 P2 1.5812(19) . ?
N3 P1 1.5812(19) . ?
N4 P3 1.5797(10) 3_656 ?
N4 P3 1.5797(10) . ?
